data_7020512
loop_
_publ_author_name
'Conejero, Salvador'
'Maya, Celia'
'Paneque, Margarita'
'Petronilho, Ana'
'Poveda, Manuel L.'
'Vattier, Florencia'
'Alvarez, Eleuterio'
'Carmona, Ernesto'
'Laguna, Antonio'
'Crespo, Olga'

_publ_section_title
;
 Iridium(iii) complexes with polypyridine ligands coordinated as
 N-heterocyclic carbenes. Synthesis, structure and photophysical
 properties.
;
_journal_issue 46
_journal_name_full 'Dalton transactions (Cambridge, England : 2003)'
_journal_page_first 14126
_journal_page_last 14136
_journal_paper_doi 10.1039/c2dt31754k
_journal_volume 41
_journal_year 2012
_chemical_formula_moiety '2(C36 H43 B Ir N9), C4 H10 O'
_chemical_formula_sum 'C76 H96 B2 Ir2 N18 O'
_chemical_formula_weight 1683.73
_chemical_name_systematic
;
?
;
_space_group_IT_number 2
_symmetry_cell_setting triclinic
_symmetry_space_group_name_Hall '-P 1'
_symmetry_space_group_name_H-M 'P -1'
_atom_sites_solution_hydrogens geom
_atom_sites_solution_primary direct
_atom_sites_solution_secondary difmap
_audit_creation_method SHELXL-97
_cell_angle_alpha 100.103(4)
_cell_angle_beta 102.473(3)
_cell_angle_gamma 95.845(3)
_cell_formula_units_Z 1
_cell_length_a 10.2938(15)
_cell_length_b 11.8722(17)
_cell_length_c 16.064(2)
_cell_measurement_reflns_used 9872
_cell_measurement_temperature 223(2)
_cell_measurement_theta_max 23.74
_cell_measurement_theta_min 2.40
_cell_volume 1867.1(4)
_computing_cell_refinement 'Bruker (2006). APEX 2. Version 2.1.'
_computing_data_collection 'Bruker (2006). APEX 2. Version 2.1.'
_computing_data_reduction 'Bruker (2006). APEX 2. Version 2.1.'
_computing_molecular_graphics 'XP, SHELXTL v. 6.14 (Bruker, 2003)'
_computing_publication_material 'XCIF, SHELXTL v. 6.14 (Bruker, 2003)'
_computing_structure_refinement 'XL, SHELXTL v. 6.14 (Bruker, 2003)'
_computing_structure_solution 'Bruker (2006). APEX 2. Version 2.1.'
_diffrn_ambient_temperature 223(2)
_diffrn_detector_area_resol_mean 8.26
_diffrn_measured_fraction_theta_full 0.986
_diffrn_measured_fraction_theta_max 0.986
_diffrn_measurement_device_type
;
Bruker-Nonius X8kappa APEX II CCD area detector'
;
_diffrn_measurement_method 'phi and omega scans with narrow frames'
_diffrn_radiation_monochromator graphite
_diffrn_radiation_source 'fine-focus sealed tube'
_diffrn_radiation_type MoK\a
_diffrn_radiation_wavelength 0.71073
_diffrn_reflns_av_R_equivalents 0.0695
_diffrn_reflns_av_sigmaI/netI 0.0503
_diffrn_reflns_limit_h_max 12
_diffrn_reflns_limit_h_min -12
_diffrn_reflns_limit_k_max 14
_diffrn_reflns_limit_k_min -14
_diffrn_reflns_limit_l_max 16
_diffrn_reflns_limit_l_min -20
_diffrn_reflns_number 44999
_diffrn_reflns_theta_full 26.77
_diffrn_reflns_theta_max 26.77
_diffrn_reflns_theta_min 1.76
_diffrn_standards_decay_% 0
_exptl_absorpt_coefficient_mu 3.617
_exptl_absorpt_correction_T_max 0.7038
_exptl_absorpt_correction_T_min 0.5509
_exptl_absorpt_correction_type multi-scan
_exptl_absorpt_process_details
;
SADABS, Bruker (2006). APEX 2. Version 2.1. Bruker Analytical
X-ray Solutions, Madison, Wisconsin, USA.
;
_exptl_crystal_colour red
_exptl_crystal_density_diffrn 1.497
_exptl_crystal_density_method 'not measured'
_exptl_crystal_description plate
_exptl_crystal_F_000 850
_exptl_crystal_size_max 0.28
_exptl_crystal_size_mid 0.14
_exptl_crystal_size_min 0.10
_refine_diff_density_max 2.631
_refine_diff_density_min -2.369
_refine_diff_density_rms 0.172
_refine_ls_extinction_method none
_refine_ls_goodness_of_fit_ref 1.115
_refine_ls_hydrogen_treatment mixed
_refine_ls_matrix_type full
_refine_ls_number_parameters 480
_refine_ls_number_reflns 7919
_refine_ls_number_restraints 66
_refine_ls_restrained_S_all 1.111
_refine_ls_R_factor_all 0.0714
_refine_ls_R_factor_gt 0.0499
_refine_ls_shift/su_max 0.000
_refine_ls_shift/su_mean 0.000
_refine_ls_structure_factor_coef Fsqd
_refine_ls_weighting_details 'calc w=1/[\s^2^(Fo^2^)+(0.0632P)^2^+9.5263P] where P=(Fo^2^+2Fc^2^)/3'
_refine_ls_weighting_scheme calc
_refine_ls_wR_factor_gt 0.1220
_refine_ls_wR_factor_ref 0.1364
_reflns_number_gt 6146
_reflns_number_total 7919
_reflns_threshold_expression >2sigma(I)
_cod_data_source_file c2dt31754k.txt
_cod_data_source_block 2_T
_cod_depositor_comments
;
The following automatic conversions were performed:

'_symmetry_cell_setting' value 'Triclinic' changed to 'triclinic'
according to /home/saulius/struct/CIF-dictionaries/cif_core.dic
dictionary named 'cif_core.dic' version 2.4.2 from 2011-04-26.

Automatic conversion script
Id: cif_fix_values 1891 2012-01-12 08:04:46Z andrius 
;
_cod_original_sg_symbol_H-M P-1
_cod_database_code 7020512

loop_
_symmetry_equiv_pos_as_xyz
'x, y, z'
'-x, -y, -z'

loop_
_atom_site_label
_atom_site_type_symbol
_atom_site_fract_x
_atom_site_fract_y
_atom_site_fract_z
_atom_site_U_iso_or_equiv
_atom_site_adp_type
_atom_site_occupancy
_atom_site_symmetry_multiplicity
_atom_site_calc_flag
_atom_site_refinement_flags
_atom_site_disorder_assembly
_atom_site_disorder_group
Ir1 Ir 0.36654(3) 0.75562(2) 0.22552(2) 0.03258(11) Uani 1 1 d . . .
N1 N 0.2147(6) 0.8392(5) 0.2809(4) 0.0375(14) Uani 1 1 d . . .
N2 N 0.2352(6) 0.9592(5) 0.3001(4) 0.0380(15) Uani 1 1 d . . .
N3 N 0.3637(6) 0.8871(5) 0.1482(4) 0.0356(14) Uani 1 1 d . . .
N4 N 0.3617(6) 0.9999(5) 0.1880(4) 0.0345(14) Uani 1 1 d . . .
N5 N 0.5161(6) 0.8821(6) 0.3234(4) 0.0408(15) Uani 1 1 d . . .
N6 N 0.4862(7) 0.9932(5) 0.3419(4) 0.0398(15) Uani 1 1 d . . .
N7 N 0.6112(7) 0.7654(5) 0.1677(4) 0.0366(14) Uani 1 1 d D . .
H7N H 0.616(9) 0.842(2) 0.182(5) 0.044 Uiso 1 1 d D . .
N8 N 0.7819(6) 0.9413(6) 0.1638(4) 0.0414(16) Uani 1 1 d . . .
N9 N 0.9061(8) 1.2459(7) 0.1990(6) 0.061(2) Uani 1 1 d . . .
C1 C 0.1007(8) 0.8069(7) 0.3038(6) 0.0395(18) Uani 1 1 d . . .
C2 C 0.0494(8) 0.9044(7) 0.3367(6) 0.0432(19) Uani 1 1 d . . .
H2 H -0.0297 0.9056 0.3569 0.052 Uiso 1 1 calc R . .
C3 C 0.1357(8) 0.9979(7) 0.3340(5) 0.0362(17) Uani 1 1 d . . .
C4 C 0.0396(9) 0.6838(7) 0.2935(7) 0.056(3) Uani 1 1 d . . .
H4A H 0.0363 0.6419 0.2353 0.084 Uiso 1 1 calc R . .
H4B H -0.0509 0.6814 0.3023 0.084 Uiso 1 1 calc R . .
H4C H 0.0937 0.6483 0.3360 0.084 Uiso 1 1 calc R . .
C5 C 0.1287(10) 1.1242(7) 0.3627(6) 0.051(2) Uani 1 1 d . . .
H5A H 0.2086 1.1595 0.4077 0.077 Uiso 1 1 calc R . .
H5B H 0.0496 1.1328 0.3855 0.077 Uiso 1 1 calc R . .
H5C H 0.1236 1.1619 0.3134 0.077 Uiso 1 1 calc R . .
C6 C 0.3614(7) 0.8879(7) 0.0645(5) 0.0359(16) Uani 1 1 d . . .
C7 C 0.3563(8) 1.0011(7) 0.0507(5) 0.0393(18) Uani 1 1 d . . .
H7 H 0.3532 1.0257 -0.0022 0.047 Uiso 1 1 calc R . .
C8 C 0.3565(8) 1.0688(6) 0.1294(6) 0.0385(18) Uani 1 1 d . . .
C9 C 0.3603(10) 0.7825(7) -0.0013(6) 0.049(2) Uani 1 1 d . . .
H9A H 0.3958 0.7234 0.0280 0.074 Uiso 1 1 calc R . .
H9B H 0.4156 0.8012 -0.0402 0.074 Uiso 1 1 calc R . .
H9C H 0.2688 0.7541 -0.0345 0.074 Uiso 1 1 calc R . .
C10 C 0.3442(10) 1.1955(7) 0.1480(7) 0.055(2) Uani 1 1 d . . .
H10A H 0.2574 1.2051 0.1604 0.083 Uiso 1 1 calc R . .
H10B H 0.3522 1.2281 0.0977 0.083 Uiso 1 1 calc R . .
H10C H 0.4151 1.2351 0.1979 0.083 Uiso 1 1 calc R . .
C11 C 0.6287(8) 0.8767(8) 0.3821(6) 0.048(2) Uani 1 1 d . . .
C12 C 0.6705(10) 0.9841(9) 0.4379(6) 0.057(3) Uani 1 1 d . . .
H12 H 0.7475 1.0046 0.4842 0.069 Uiso 1 1 calc R . .
C13 C 0.5783(9) 1.0545(8) 0.4127(6) 0.049(2) Uani 1 1 d . . .
C14 C 0.6921(10) 0.7702(9) 0.3848(7) 0.061(3) Uani 1 1 d . . .
H14A H 0.6456 0.7204 0.4143 0.091 Uiso 1 1 calc R . .
H14B H 0.7858 0.7907 0.4159 0.091 Uiso 1 1 calc R . .
H14C H 0.6862 0.7298 0.3258 0.091 Uiso 1 1 calc R . .
C15 C 0.5719(12) 1.1749(8) 0.4555(7) 0.070(3) Uani 1 1 d . . .
H15A H 0.6256 1.2289 0.4332 0.105 Uiso 1 1 calc R . .
H15B H 0.6066 1.1849 0.5179 0.105 Uiso 1 1 calc R . .
H15C H 0.4793 1.1893 0.4435 0.105 Uiso 1 1 calc R . .
C16 C 0.3597(9) 0.6279(7) 0.2984(6) 0.045(2) Uani 1 1 d . . .
H16A H 0.4500 0.6075 0.3162 0.054 Uiso 1 1 calc R . .
H16B H 0.3307 0.6579 0.3512 0.054 Uiso 1 1 calc R . .
C17 C 0.2636(8) 0.5203(7) 0.2470(6) 0.042(2) Uani 1 1 d . . .
C18 C 0.1977(8) 0.5222(6) 0.1666(6) 0.0421(19) Uani 1 1 d . . .
C19 C 0.2203(8) 0.6343(7) 0.1343(5) 0.0413(18) Uani 1 1 d . . .
H19A H 0.1357 0.6663 0.1228 0.050 Uiso 1 1 calc R . .
H19B H 0.2487 0.6178 0.0795 0.050 Uiso 1 1 calc R . .
C20 C 0.2496(11) 0.4217(8) 0.2945(7) 0.060(3) Uani 1 1 d . . .
H20A H 0.1834 0.3590 0.2572 0.090 Uiso 1 1 calc R . .
H20B H 0.2210 0.4486 0.3473 0.090 Uiso 1 1 calc R . .
H20C H 0.3356 0.3943 0.3093 0.090 Uiso 1 1 calc R . .
C21 C 0.1009(11) 0.4268(8) 0.1040(7) 0.062(3) Uani 1 1 d . . .
H21A H 0.1318 0.4082 0.0509 0.093 Uiso 1 1 calc R . .
H21B H 0.0129 0.4512 0.0905 0.093 Uiso 1 1 calc R . .
H21C H 0.0949 0.3590 0.1297 0.093 Uiso 1 1 calc R . .
C22 C 0.5069(7) 0.6906(6) 0.1774(5) 0.0362(17) Uani 1 1 d . . .
C23 C 0.5171(8) 0.5724(7) 0.1465(6) 0.0421(19) Uani 1 1 d . . .
H23 H 0.4502 0.5143 0.1497 0.050 Uiso 1 1 calc R . .
C24 C 0.6215(10) 0.5420(8) 0.1126(6) 0.053(2) Uani 1 1 d . . .
H24 H 0.6259 0.4631 0.0942 0.063 Uiso 1 1 calc R . .
C25 C 0.7232(9) 0.6248(8) 0.1042(6) 0.051(2) Uani 1 1 d . . .
H25 H 0.7947 0.6031 0.0801 0.061 Uiso 1 1 calc R . .
C26 C 0.7133(8) 0.7365(7) 0.1322(5) 0.0401(18) Uani 1 1 d . . .
C27 C 0.8123(8) 0.8368(8) 0.1296(6) 0.0437(19) Uani 1 1 d . . .
C28 C 0.9260(8) 0.8279(9) 0.0949(6) 0.052(2) Uani 1 1 d . . .
H28 H 0.9462 0.7552 0.0717 0.063 Uiso 1 1 calc R . .
C29 C 1.0053(9) 0.9258(10) 0.0955(7) 0.060(3) Uani 1 1 d . . .
H29 H 1.0816 0.9210 0.0725 0.072 Uiso 1 1 calc R . .
C30 C 0.9768(9) 1.0326(10) 0.1291(6) 0.059(3) Uani 1 1 d . . .
H30 H 1.0317 1.1006 0.1285 0.070 Uiso 1 1 calc R . .
C31 C 0.8636(7) 1.0374(8) 0.1642(6) 0.0433(19) Uani 1 1 d . . .
C32 C 0.8280(8) 1.1504(8) 0.2031(6) 0.046(2) Uani 1 1 d . . .
C33 C 0.7188(10) 1.1561(9) 0.2395(7) 0.059(3) Uani 1 1 d . . .
H33 H 0.6658 1.0879 0.2418 0.071 Uiso 1 1 calc R . .
C34 C 0.6876(11) 1.2623(9) 0.2727(7) 0.065(3) Uani 1 1 d . . .
H34 H 0.6135 1.2679 0.2978 0.079 Uiso 1 1 calc R . .
C35 C 0.7690(13) 1.3614(10) 0.2679(8) 0.074(3) Uani 1 1 d . . .
H35 H 0.7511 1.4356 0.2896 0.088 Uiso 1 1 calc R . .
C36 C 0.8739(11) 1.3474(9) 0.2313(8) 0.070(3) Uani 1 1 d . . .
H36 H 0.9284 1.4144 0.2284 0.084 Uiso 1 1 calc R . .
B1 B 0.3605(9) 1.0273(7) 0.2850(6) 0.039(2) Uani 1 1 d . . .
H1 H 0.3589 1.1111 0.3033 0.047 Uiso 1 1 calc R . .
O1 O 0.163(4) 0.551(3) 0.512(2) 0.174(10) Uani 0.50 1 d PDU A -1
C37 C 0.023(5) 0.504(4) 0.504(11) 0.189(13) Uani 0.50 1 d PDU A -1
H37A H -0.0197 0.4555 0.4469 0.227 Uiso 0.50 1 calc PR A -1
H37B H 0.0116 0.4635 0.5506 0.227 Uiso 0.50 1 calc PR A -1
C38 C -0.018(8) 0.618(5) 0.516(4) 0.26(3) Uani 0.50 1 d PDU A -1
H38A H 0.0498 0.6737 0.5054 0.391 Uiso 0.50 1 calc PR A -1
H38B H -0.0286 0.6410 0.5745 0.391 Uiso 0.50 1 calc PR A -1
H38C H -0.1029 0.6163 0.4746 0.391 Uiso 0.50 1 calc PR A -1
C39 C 0.237(5) 0.456(4) 0.518(3) 0.181(14) Uani 0.50 1 d PDU A -1
H39A H 0.2070 0.3954 0.4654 0.218 Uiso 0.50 1 calc PR A -1
H39B H 0.2262 0.4226 0.5684 0.218 Uiso 0.50 1 calc PR A -1
C40 C 0.378(5) 0.504(4) 0.529(4) 0.206(19) Uani 0.50 1 d PDU A -1
H40A H 0.3841 0.5530 0.4871 0.309 Uiso 0.50 1 calc PR A -1
H40B H 0.4307 0.4420 0.5199 0.309 Uiso 0.50 1 calc PR A -1
H40C H 0.4128 0.5502 0.5876 0.309 Uiso 0.50 1 calc PR A -1

loop_
_atom_site_aniso_label
_atom_site_aniso_U_11
_atom_site_aniso_U_22
_atom_site_aniso_U_33
_atom_site_aniso_U_23
_atom_site_aniso_U_13
_atom_site_aniso_U_12
Ir1 0.02820(16) 0.02611(15) 0.04080(18) 0.00216(11) 0.01167(12) -0.00753(10)
N1 0.028(3) 0.034(3) 0.049(4) 0.004(3) 0.011(3) 0.002(3)
N2 0.037(3) 0.030(3) 0.044(4) 0.001(3) 0.014(3) -0.002(3)
N3 0.029(3) 0.030(3) 0.049(4) 0.007(3) 0.014(3) -0.001(2)
N4 0.032(3) 0.026(3) 0.044(4) 0.003(3) 0.014(3) -0.005(2)
N5 0.032(3) 0.044(4) 0.041(4) 0.001(3) 0.010(3) -0.009(3)
N6 0.039(4) 0.031(3) 0.042(4) -0.008(3) 0.016(3) -0.013(3)
N7 0.035(3) 0.029(3) 0.045(4) 0.002(3) 0.015(3) -0.002(3)
N8 0.028(3) 0.048(4) 0.046(4) 0.009(3) 0.009(3) -0.005(3)
N9 0.043(4) 0.048(5) 0.087(6) 0.014(4) 0.016(4) -0.018(3)
C1 0.030(4) 0.039(4) 0.050(5) 0.011(4) 0.013(3) -0.006(3)
C2 0.032(4) 0.048(5) 0.049(5) 0.004(4) 0.017(4) -0.003(3)
C3 0.035(4) 0.036(4) 0.038(4) 0.004(3) 0.012(3) 0.003(3)
C4 0.042(5) 0.040(5) 0.093(8) 0.015(5) 0.036(5) -0.006(4)
C5 0.056(5) 0.041(5) 0.058(6) 0.002(4) 0.024(5) 0.010(4)
C6 0.030(4) 0.038(4) 0.038(4) 0.004(3) 0.011(3) -0.001(3)
C7 0.035(4) 0.040(4) 0.045(5) 0.013(4) 0.012(3) -0.001(3)
C8 0.031(4) 0.031(4) 0.056(5) 0.010(4) 0.017(4) -0.002(3)
C9 0.060(6) 0.041(4) 0.042(5) 0.001(4) 0.015(4) -0.002(4)
C10 0.063(6) 0.034(4) 0.075(7) 0.015(4) 0.028(5) 0.008(4)
C11 0.036(4) 0.060(5) 0.041(5) 0.004(4) 0.006(4) -0.014(4)
C12 0.048(5) 0.063(6) 0.046(5) 0.002(5) 0.004(4) -0.025(5)
C13 0.045(5) 0.052(5) 0.044(5) -0.003(4) 0.018(4) -0.020(4)
C14 0.042(5) 0.070(7) 0.060(6) 0.011(5) 0.000(4) -0.004(5)
C15 0.083(8) 0.053(6) 0.057(6) -0.019(5) 0.022(6) -0.029(5)
C16 0.046(5) 0.038(4) 0.052(5) 0.005(4) 0.018(4) -0.001(4)
C17 0.043(4) 0.030(4) 0.062(6) 0.011(4) 0.028(4) 0.003(3)
C18 0.039(4) 0.028(4) 0.058(5) 0.002(4) 0.019(4) -0.010(3)
C19 0.037(4) 0.038(4) 0.041(4) -0.004(3) 0.008(3) -0.010(3)
C20 0.072(7) 0.035(4) 0.076(7) 0.013(4) 0.028(6) -0.003(4)
C21 0.073(7) 0.040(5) 0.065(6) -0.001(4) 0.024(5) -0.023(5)
C22 0.030(4) 0.032(4) 0.040(4) 0.010(3) 0.000(3) -0.011(3)
C23 0.042(4) 0.031(4) 0.051(5) 0.002(3) 0.017(4) -0.004(3)
C24 0.067(6) 0.036(4) 0.057(6) 0.005(4) 0.018(5) 0.009(4)
C25 0.041(5) 0.055(5) 0.064(6) 0.011(5) 0.028(4) 0.011(4)
C26 0.034(4) 0.044(4) 0.041(5) 0.006(4) 0.011(3) 0.002(3)
C27 0.026(4) 0.059(5) 0.045(5) 0.012(4) 0.009(3) -0.001(4)
C28 0.033(4) 0.066(6) 0.060(6) 0.012(5) 0.018(4) 0.007(4)
C29 0.031(4) 0.086(8) 0.063(6) 0.011(5) 0.020(4) -0.006(5)
C30 0.034(5) 0.080(7) 0.059(6) 0.014(5) 0.014(4) -0.011(5)
C31 0.023(4) 0.056(5) 0.048(5) 0.016(4) 0.005(3) -0.012(3)
C32 0.035(4) 0.048(5) 0.054(5) 0.020(4) 0.005(4) -0.010(4)
C33 0.052(6) 0.054(6) 0.068(6) 0.011(5) 0.021(5) -0.016(4)
C34 0.060(6) 0.059(6) 0.076(7) 0.005(5) 0.028(5) -0.006(5)
C35 0.082(8) 0.054(6) 0.085(8) 0.015(6) 0.023(7) 0.000(6)
C36 0.062(7) 0.053(6) 0.090(8) 0.010(6) 0.021(6) -0.015(5)
B1 0.038(5) 0.028(4) 0.050(5) 0.000(4) 0.017(4) -0.005(4)
O1 0.23(2) 0.15(2) 0.144(18) 0.067(18) 0.03(2) 0.023(19)
C37 0.24(3) 0.16(3) 0.17(3) 0.04(3) 0.05(4) 0.02(2)
C38 0.32(4) 0.25(4) 0.24(5) 0.09(4) 0.04(4) 0.14(4)
C39 0.24(3) 0.17(3) 0.13(2) 0.06(2) 0.02(3) 0.04(2)
C40 0.23(3) 0.15(4) 0.20(4) 0.03(3) -0.02(4) 0.02(3)

loop_
_atom_type_symbol
_atom_type_description
_atom_type_scat_dispersion_real
_atom_type_scat_dispersion_imag
_atom_type_scat_source
C C 0.0033 0.0016 'International Tables Vol C Tables 4.2.6.8 and 6.1.1.4'
H H 0.0000 0.0000 'International Tables Vol C Tables 4.2.6.8 and 6.1.1.4'
B B 0.0013 0.0007 'International Tables Vol C Tables 4.2.6.8 and 6.1.1.4'
N N 0.0061 0.0033 'International Tables Vol C Tables 4.2.6.8 and 6.1.1.4'
O O 0.0106 0.0060 'International Tables Vol C Tables 4.2.6.8 and 6.1.1.4'
Ir Ir -1.4442 7.9887 'International Tables Vol C Tables 4.2.6.8 and 6.1.1.4'

loop_
_geom_angle_atom_site_label_1
_geom_angle_atom_site_label_2
_geom_angle_atom_site_label_3
_geom_angle
C22 Ir1 C16 90.6(3)
C22 Ir1 C19 90.3(3)
C16 Ir1 C19 82.1(3)
C22 Ir1 N3 91.2(3)
C16 Ir1 N3 177.4(3)
C19 Ir1 N3 96.0(3)
C22 Ir1 N5 90.9(3)
C16 Ir1 N5 97.0(3)
C19 Ir1 N5 178.5(3)
N3 Ir1 N5 84.8(3)
C22 Ir1 N1 176.6(3)
C16 Ir1 N1 91.8(3)
C19 Ir1 N1 92.3(3)
N3 Ir1 N1 86.4(2)
N5 Ir1 N1 86.5(2)
C1 N1 N2 105.9(6)
C1 N1 Ir1 137.8(5)
N2 N1 Ir1 116.3(4)
C3 N2 N1 109.7(6)
C3 N2 B1 129.7(6)
N1 N2 B1 120.6(6)
C6 N3 N4 106.6(6)
C6 N3 Ir1 135.0(5)
N4 N3 Ir1 118.3(5)
C8 N4 N3 109.9(6)
C8 N4 B1 130.8(6)
N3 N4 B1 119.3(6)
C11 N5 N6 107.1(7)
C11 N5 Ir1 134.9(6)
N6 N5 Ir1 117.2(5)
C13 N6 N5 109.3(7)
C13 N6 B1 131.0(7)
N5 N6 B1 119.7(6)
C26 N7 C22 126.6(7)
C26 N7 H7N 111(6)
C22 N7 H7N 123(6)
C31 N8 C27 118.6(7)
C36 N9 C32 117.4(9)
N1 C1 C2 109.6(7)
N1 C1 C4 124.1(7)
C2 C1 C4 126.3(7)
C3 C2 C1 106.8(7)
C3 C2 H2 126.6
C1 C2 H2 126.6
N2 C3 C2 108.0(7)
N2 C3 C5 123.1(7)
C2 C3 C5 128.9(7)
C1 C4 H4A 109.5
C1 C4 H4B 109.5
H4A C4 H4B 109.5
C1 C4 H4C 109.5
H4A C4 H4C 109.5
H4B C4 H4C 109.5
C3 C5 H5A 109.5
C3 C5 H5B 109.5
H5A C5 H5B 109.5
C3 C5 H5C 109.5
H5A C5 H5C 109.5
H5B C5 H5C 109.5
N3 C6 C7 109.1(7)
N3 C6 C9 123.5(7)
C7 C6 C9 127.3(7)
C8 C7 C6 106.6(7)
C8 C7 H7 126.7
C6 C7 H7 126.7
N4 C8 C7 107.7(7)
N4 C8 C10 124.8(8)
C7 C8 C10 127.4(8)
C6 C9 H9A 109.5
C6 C9 H9B 109.5
H9A C9 H9B 109.5
C6 C9 H9C 109.5
H9A C9 H9C 109.5
H9B C9 H9C 109.5
C8 C10 H10A 109.5
C8 C10 H10B 109.5
H10A C10 H10B 109.5
C8 C10 H10C 109.5
H10A C10 H10C 109.5
H10B C10 H10C 109.5
N5 C11 C12 108.8(9)
N5 C11 C14 123.4(8)
C12 C11 C14 127.8(9)
C13 C12 C11 107.2(8)
C13 C12 H12 126.4
C11 C12 H12 126.4
N6 C13 C12 107.6(8)
N6 C13 C15 124.2(10)
C12 C13 C15 128.1(9)
C11 C14 H14A 109.5
C11 C14 H14B 109.5
H14A C14 H14B 109.5
C11 C14 H14C 109.5
H14A C14 H14C 109.5
H14B C14 H14C 109.5
C13 C15 H15A 109.5
C13 C15 H15B 109.5
H15A C15 H15B 109.5
C13 C15 H15C 109.5
H15A C15 H15C 109.5
H15B C15 H15C 109.5
C17 C16 Ir1 111.5(6)
C17 C16 H16A 109.3
Ir1 C16 H16A 109.3
C17 C16 H16B 109.3
Ir1 C16 H16B 109.3
H16A C16 H16B 108.0
C18 C17 C20 126.2(8)
C18 C17 C16 117.7(7)
C20 C17 C16 116.0(8)
C17 C18 C21 127.2(8)
C17 C18 C19 117.2(7)
C21 C18 C19 115.6(8)
C18 C19 Ir1 111.2(6)
C18 C19 H19A 109.4
Ir1 C19 H19A 109.4
C18 C19 H19B 109.4
Ir1 C19 H19B 109.4
H19A C19 H19B 108.0
C17 C20 H20A 109.5
C17 C20 H20B 109.5
H20A C20 H20B 109.5
C17 C20 H20C 109.5
H20A C20 H20C 109.5
H20B C20 H20C 109.5
C18 C21 H21A 109.5
C18 C21 H21B 109.5
H21A C21 H21B 109.5
C18 C21 H21C 109.5
H21A C21 H21C 109.5
H21B C21 H21C 109.5
N7 C22 C23 112.6(7)
N7 C22 Ir1 118.3(5)
C23 C22 Ir1 129.0(5)
C24 C23 C22 121.4(7)
C24 C23 H23 119.3
C22 C23 H23 119.3
C23 C24 C25 122.1(8)
C23 C24 H24 119.0
C25 C24 H24 119.0
C26 C25 C24 116.8(8)
C26 C25 H25 121.6
C24 C25 H25 121.6
N7 C26 C25 120.5(7)
N7 C26 C27 114.8(7)
C25 C26 C27 124.6(7)
N8 C27 C28 121.5(8)
N8 C27 C26 113.5(7)
C28 C27 C26 125.0(8)
C29 C28 C27 118.6(9)
C29 C28 H28 120.7
C27 C28 H28 120.7
C28 C29 C30 121.2(8)
C28 C29 H29 119.4
C30 C29 H29 119.4
C29 C30 C31 118.3(9)
C29 C30 H30 120.9
C31 C30 H30 120.9
N8 C31 C30 121.8(9)
N8 C31 C32 117.1(7)
C30 C31 C32 121.1(8)
N9 C32 C33 121.8(9)
N9 C32 C31 116.6(8)
C33 C32 C31 121.7(8)
C34 C33 C32 119.7(9)
C34 C33 H33 120.1
C32 C33 H33 120.1
C33 C34 C35 118.3(10)
C33 C34 H34 120.9
C35 C34 H34 120.9
C36 C35 C34 117.9(11)
C36 C35 H35 121.0
C34 C35 H35 121.0
N9 C36 C35 124.9(10)
N9 C36 H36 117.5
C35 C36 H36 117.5
N4 B1 N2 110.1(6)
N4 B1 N6 111.1(6)
N2 B1 N6 108.0(7)
N4 B1 H1 109.2
N2 B1 H1 109.2
N6 B1 H1 109.2
C39 O1 C37 106(4)
C38 C37 O1 93(4)
C38 C37 H37A 113.1
O1 C37 H37A 113.1
C38 C37 H37B 113.1
O1 C37 H37B 113.1
H37A C37 H37B 110.5
C37 C38 H38A 109.5
C37 C38 H38B 109.5
H38A C38 H38B 109.5
C37 C38 H38C 109.5
H38A C38 H38C 109.5
H38B C38 H38C 109.5
O1 C39 C40 106(4)
O1 C39 H39A 110.6
C40 C39 H39A 110.6
O1 C39 H39B 110.6
C40 C39 H39B 110.6
H39A C39 H39B 108.7
C39 C40 H40A 109.5
C39 C40 H40B 109.5
H40A C40 H40B 109.5
C39 C40 H40C 109.5
H40A C40 H40C 109.5
H40B C40 H40C 109.5

loop_
_geom_bond_atom_site_label_1
_geom_bond_atom_site_label_2
_geom_bond_distance
Ir1 C22 1.945(8)
Ir1 C16 2.076(8)
Ir1 C19 2.087(7)
Ir1 N3 2.157(6)
Ir1 N5 2.179(6)
Ir1 N1 2.196(6)
N1 C1 1.343(9)
N1 N2 1.388(9)
N2 C3 1.344(10)
N2 B1 1.538(10)
N3 C6 1.342(10)
N3 N4 1.385(8)
N4 C8 1.348(10)
N4 B1 1.537(11)
N5 C11 1.343(11)
N5 N6 1.381(9)
N6 C13 1.352(11)
N6 B1 1.549(12)
N7 C26 1.345(10)
N7 C22 1.375(9)
N7 H7N 0.90(2)
N8 C31 1.345(10)
N8 C27 1.361(11)
N9 C36 1.329(14)
N9 C32 1.342(10)
C1 C2 1.389(12)
C1 C4 1.497(11)
C2 C3 1.362(11)
C2 H2 0.9400
C3 C5 1.504(11)
C4 H4A 0.9700
C4 H4B 0.9700
C4 H4C 0.9700
C5 H5A 0.9700
C5 H5B 0.9700
C5 H5C 0.9700
C6 C7 1.404(11)
C6 C9 1.487(11)
C7 C8 1.373(11)
C7 H7 0.9400
C8 C10 1.506(11)
C9 H9A 0.9700
C9 H9B 0.9700
C9 H9C 0.9700
C10 H10A 0.9700
C10 H10B 0.9700
C10 H10C 0.9700
C11 C12 1.391(13)
C11 C14 1.484(14)
C12 C13 1.370(14)
C12 H12 0.9400
C13 C15 1.488(13)
C14 H14A 0.9700
C14 H14B 0.9700
C14 H14C 0.9700
C15 H15A 0.9700
C15 H15B 0.9700
C15 H15C 0.9700
C16 C17 1.520(11)
C16 H16A 0.9800
C16 H16B 0.9800
C17 C18 1.327(13)
C17 C20 1.517(11)
C18 C21 1.492(12)
C18 C19 1.526(11)
C19 H19A 0.9800
C19 H19B 0.9800
C20 H20A 0.9700
C20 H20B 0.9700
C20 H20C 0.9700
C21 H21A 0.9700
C21 H21B 0.9700
C21 H21C 0.9700
C22 C23 1.427(11)
C23 C24 1.357(12)
C23 H23 0.9400
C24 C25 1.407(13)
C24 H24 0.9400
C25 C26 1.345(12)
C25 H25 0.9400
C26 C27 1.499(11)
C27 C28 1.407(11)
C28 C29 1.348(13)
C28 H28 0.9400
C29 C30 1.374(15)
C29 H29 0.9400
C30 C31 1.402(12)
C30 H30 0.9400
C31 C32 1.493(13)
C32 C33 1.377(13)
C33 C34 1.376(14)
C33 H33 0.9400
C34 C35 1.397(14)
C34 H34 0.9400
C35 C36 1.348(16)
C35 H35 0.9400
C36 H36 0.9400
B1 H1 0.9900
O1 C39 1.431(19)
O1 C37 1.45(2)
C37 C38 1.45(2)
C37 H37A 0.9800
C37 H37B 0.9800
C38 H38A 0.9700
C38 H38B 0.9700
C38 H38C 0.9700
C39 C40 1.47(2)
C39 H39A 0.9800
C39 H39B 0.9800
C40 H40A 0.9700
C40 H40B 0.9700
C40 H40C 0.9700

loop_
_geom_hbond_atom_site_label_D
_geom_hbond_atom_site_label_H
_geom_hbond_atom_site_label_A
_geom_hbond_distance_DH
_geom_hbond_distance_HA
_geom_hbond_distance_DA
_geom_hbond_angle_DHA
N7 H7N N8 0.90(2) 2.08(8) 2.608(9) 117(7)

loop_
_geom_torsion_atom_site_label_1
_geom_torsion_atom_site_label_2
_geom_torsion_atom_site_label_3
_geom_torsion_atom_site_label_4
_geom_torsion
C16 Ir1 N1 C1 -39.0(9)
C19 Ir1 N1 C1 43.1(9)
N3 Ir1 N1 C1 139.0(9)
N5 Ir1 N1 C1 -135.9(9)
C16 Ir1 N1 N2 140.4(6)
C19 Ir1 N1 N2 -137.4(6)
N3 Ir1 N1 N2 -41.5(5)
N5 Ir1 N1 N2 43.5(6)
C1 N1 N2 C3 0.2(9)
Ir1 N1 N2 C3 -179.4(5)
C1 N1 N2 B1 178.0(7)
Ir1 N1 N2 B1 -1.7(9)
C22 Ir1 N3 C6 46.5(7)
C19 Ir1 N3 C6 -44.0(7)
N5 Ir1 N3 C6 137.3(7)
N1 Ir1 N3 C6 -135.9(7)
C22 Ir1 N3 N4 -134.7(5)
C19 Ir1 N3 N4 134.9(5)
N5 Ir1 N3 N4 -43.9(5)
N1 Ir1 N3 N4 42.9(5)
C6 N3 N4 C8 0.8(8)
Ir1 N3 N4 C8 -178.4(5)
C6 N3 N4 B1 178.7(6)
Ir1 N3 N4 B1 -0.5(8)
C22 Ir1 N5 C11 -51.9(8)
C16 Ir1 N5 C11 38.9(8)
N3 Ir1 N5 C11 -143.0(8)
N1 Ir1 N5 C11 130.3(8)
C22 Ir1 N5 N6 139.5(5)
C16 Ir1 N5 N6 -129.7(5)
N3 Ir1 N5 N6 48.4(5)
N1 Ir1 N5 N6 -38.3(5)
C11 N5 N6 C13 -1.3(8)
Ir1 N5 N6 C13 170.3(5)
C11 N5 N6 B1 -180.0(7)
Ir1 N5 N6 B1 -8.4(8)
N2 N1 C1 C2 0.1(9)
Ir1 N1 C1 C2 179.6(6)
N2 N1 C1 C4 179.3(9)
Ir1 N1 C1 C4 -1.2(14)
N1 C1 C2 C3 -0.4(10)
C4 C1 C2 C3 -179.6(9)
N1 N2 C3 C2 -0.5(9)
B1 N2 C3 C2 -178.0(8)
N1 N2 C3 C5 179.3(8)
B1 N2 C3 C5 1.9(13)
C1 C2 C3 N2 0.5(10)
C1 C2 C3 C5 -179.3(9)
N4 N3 C6 C7 -0.7(8)
Ir1 N3 C6 C7 178.2(5)
N4 N3 C6 C9 -179.0(7)
Ir1 N3 C6 C9 0.0(12)
N3 C6 C7 C8 0.5(9)
C9 C6 C7 C8 178.6(8)
N3 N4 C8 C7 -0.5(8)
B1 N4 C8 C7 -178.1(7)
N3 N4 C8 C10 175.9(7)
B1 N4 C8 C10 -1.7(13)
C6 C7 C8 N4 0.0(9)
C6 C7 C8 C10 -176.3(8)
N6 N5 C11 C12 0.0(9)
Ir1 N5 C11 C12 -169.5(6)
N6 N5 C11 C14 179.0(8)
Ir1 N5 C11 C14 9.6(13)
N5 C11 C12 C13 1.4(10)
C14 C11 C12 C13 -177.6(9)
N5 N6 C13 C12 2.2(9)
B1 N6 C13 C12 -179.4(8)
N5 N6 C13 C15 -175.0(8)
B1 N6 C13 C15 3.4(13)
C11 C12 C13 N6 -2.2(10)
C11 C12 C13 C15 174.9(9)
C22 Ir1 C16 C17 -87.4(6)
C19 Ir1 C16 C17 2.8(6)
N5 Ir1 C16 C17 -178.4(5)
N1 Ir1 C16 C17 94.9(6)
Ir1 C16 C17 C18 -1.1(9)
Ir1 C16 C17 C20 -179.4(6)
C20 C17 C18 C21 -3.0(15)
C16 C17 C18 C21 178.9(8)
C20 C17 C18 C19 175.8(8)
C16 C17 C18 C19 -2.3(11)
C17 C18 C19 Ir1 4.6(9)
C21 C18 C19 Ir1 -176.5(6)
C22 Ir1 C19 C18 86.7(6)
C16 Ir1 C19 C18 -3.9(6)
N3 Ir1 C19 C18 178.0(5)
N1 Ir1 C19 C18 -95.4(6)
C26 N7 C22 C23 1.2(12)
C26 N7 C22 Ir1 -176.8(6)
C16 Ir1 C22 N7 -139.6(6)
C19 Ir1 C22 N7 138.3(6)
N3 Ir1 C22 N7 42.3(6)
N5 Ir1 C22 N7 -42.6(6)
C16 Ir1 C22 C23 42.7(8)
C19 Ir1 C22 C23 -39.4(8)
N3 Ir1 C22 C23 -135.4(8)
N5 Ir1 C22 C23 139.7(8)
N7 C22 C23 C24 0.5(12)
Ir1 C22 C23 C24 178.4(7)
C22 C23 C24 C25 -1.5(15)
C23 C24 C25 C26 0.6(15)
C22 N7 C26 C25 -2.1(13)
C22 N7 C26 C27 179.5(8)
C24 C25 C26 N7 1.1(14)
C24 C25 C26 C27 179.3(9)
C31 N8 C27 C28 -0.3(12)
C31 N8 C27 C26 -179.5(7)
N7 C26 C27 N8 -0.1(11)
C25 C26 C27 N8 -178.4(9)
N7 C26 C27 C28 -179.3(8)
C25 C26 C27 C28 2.4(14)
N8 C27 C28 C29 -0.3(14)
C26 C27 C28 C29 178.8(9)
C27 C28 C29 C30 -0.1(15)
C28 C29 C30 C31 1.0(16)
C27 N8 C31 C30 1.2(13)
C27 N8 C31 C32 -179.4(7)
C29 C30 C31 N8 -1.6(14)
C29 C30 C31 C32 179.1(9)
C36 N9 C32 C33 -0.3(15)
C36 N9 C32 C31 178.4(9)
N8 C31 C32 N9 -176.6(8)
C30 C31 C32 N9 2.8(13)
N8 C31 C32 C33 2.1(13)
C30 C31 C32 C33 -178.5(9)
N9 C32 C33 C34 0.3(16)
C31 C32 C33 C34 -178.4(9)
C32 C33 C34 C35 0.0(17)
C33 C34 C35 C36 -0.2(18)
C32 N9 C36 C35 0.1(18)
C34 C35 C36 N9 0(2)
C8 N4 B1 N2 117.4(8)
N3 N4 B1 N2 -60.0(9)
C8 N4 B1 N6 -123.0(8)
N3 N4 B1 N6 59.6(8)
C3 N2 B1 N4 -121.5(8)
N1 N2 B1 N4 61.2(10)
C3 N2 B1 N6 117.0(9)
N1 N2 B1 N6 -60.3(9)
C13 N6 B1 N4 127.8(8)
N5 N6 B1 N4 -54.0(8)
C13 N6 B1 N2 -111.4(9)
N5 N6 B1 N2 66.9(8)
C39 O1 C37 C38 170(6)
C37 O1 C39 C40 -178(8)
